data_2208343
loop_
_publ_author_name
'Mehmet Akkurt'
'Sema \"Ozt\"urk Y\?ild\?ir\?im'
'Hasan K\"u\,c\"ukbay'
'Nihat \,Sireci'
'Hoong-Kun Fun'

_publ_section_title
;
 5-Nitro-1-(2-piperidinoethyl)-1<i>H</i>-benzimidazole
;
_journal_coeditor_code HG6295
_journal_issue 3
_journal_name_full 'Acta Crystallographica Section E'
_journal_page_first o922
_journal_page_last o924
_journal_paper_doi 10.1107/S1600536806003758
_journal_volume 62
_journal_year 2006
_chemical_formula_iupac 'C14 H18 N4 O2'
_chemical_formula_moiety 'C14 H18 N4 O2'
_chemical_formula_sum 'C14 H18 N4 O2'
_chemical_formula_weight 274.32
_chemical_name_systematic
;
5-Nitro-1-(2-piperidinoethyl)-1H-benzimidazole
;
_space_group_IT_number 2
_symmetry_cell_setting triclinic
_symmetry_space_group_name_Hall '-P 1'
_symmetry_space_group_name_H-M 'P -1'
_atom_sites_solution_hydrogens geom
_atom_sites_solution_primary direct
_atom_sites_solution_secondary difmap
_cell_angle_alpha 104.109(3)
_cell_angle_beta 103.953(2)
_cell_angle_gamma 102.546(2)
_cell_formula_units_Z 2
_cell_length_a 6.3202(2)
_cell_length_b 10.1321(4)
_cell_length_c 12.4362(5)
_cell_measurement_reflns_used 2162
_cell_measurement_temperature 273(2)
_cell_measurement_theta_max 24.94
_cell_measurement_theta_min 3.20
_cell_volume 716.61(5)
_computing_cell_refinement 'SAINT (Siemens, 1996)'
_computing_data_collection 'SMART (Siemens, 1996)'
_computing_data_reduction SAINT
_computing_molecular_graphics 'ORTEP-3 for Windows (Farrugia, 1997)'
_computing_publication_material 'WinGX (Farrugia, 1999)'
_computing_structure_refinement 'SHELXL97 (Sheldrick, 1997)'
_computing_structure_solution 'SHELXS97 (Sheldrick, 1997)'
_diffrn_ambient_temperature 273(2)
_diffrn_measured_fraction_theta_full 0.994
_diffrn_measured_fraction_theta_max 0.994
_diffrn_measurement_device_type 'Siemens SMART CCD area-detector'
_diffrn_measurement_method '\f and \w'
_diffrn_radiation_monochromator graphite
_diffrn_radiation_source 'sealed tube'
_diffrn_radiation_type MoK\a
_diffrn_radiation_wavelength 0.71073
_diffrn_reflns_av_R_equivalents 0.0407
_diffrn_reflns_av_sigmaI/netI 0.0446
_diffrn_reflns_limit_h_max 8
_diffrn_reflns_limit_h_min -7
_diffrn_reflns_limit_k_max 13
_diffrn_reflns_limit_k_min -13
_diffrn_reflns_limit_l_max 16
_diffrn_reflns_limit_l_min -16
_diffrn_reflns_number 9940
_diffrn_reflns_reduction_process
;
;
_diffrn_reflns_theta_full 27.50
_diffrn_reflns_theta_max 27.50
_diffrn_reflns_theta_min 1.78
_diffrn_standards_number 0
_exptl_absorpt_coefficient_mu 0.088
_exptl_absorpt_correction_type none
_exptl_crystal_colour colorless
_exptl_crystal_density_diffrn 1.271
_exptl_crystal_density_method 'not measured'
_exptl_crystal_description needle
_exptl_crystal_F_000 292
_exptl_crystal_size_max 0.758
_exptl_crystal_size_mid 0.226
_exptl_crystal_size_min 0.194
_refine_diff_density_max 0.406
_refine_diff_density_min -0.299
_refine_ls_extinction_method none
_refine_ls_goodness_of_fit_ref 1.061
_refine_ls_hydrogen_treatment refall
_refine_ls_matrix_type full
_refine_ls_number_parameters 253
_refine_ls_number_reflns 3272
_refine_ls_number_restraints 0
_refine_ls_restrained_S_all 1.061
_refine_ls_R_factor_all 0.1031
_refine_ls_R_factor_gt 0.0723
_refine_ls_shift/su_max 0.000
_refine_ls_shift/su_mean 0.000
_refine_ls_structure_factor_coef Fsqd
_refine_ls_weighting_details 'calc w=1/[\s^2^(Fo^2^)+(0.1044P)^2^+0.199P] where P=(Fo^2^+2Fc^2^)/3'
_refine_ls_weighting_scheme calc
_refine_ls_wR_factor_gt 0.1949
_refine_ls_wR_factor_ref 0.2185
_reflns_number_gt 2158
_reflns_number_total 3272
_reflns_threshold_expression I>2\s(I)
_cod_data_source_file hg6295.cif
_cod_data_source_block I
_cod_database_code 2208343

loop_
_symmetry_equiv_pos_site_id
_symmetry_equiv_pos_as_xyz
1 x,y,z
2 -x,-y,-z

loop_
_atom_site_aniso_label
_atom_site_aniso_U_11
_atom_site_aniso_U_22
_atom_site_aniso_U_33
_atom_site_aniso_U_12
_atom_site_aniso_U_13
_atom_site_aniso_U_23
O1 0.105(2) 0.0880(17) 0.176(3) -0.0157(14) 0.0318(19) 0.0612(18)
O2 0.171(3) 0.0606(13) 0.142(2) 0.0506(16) 0.063(2) 0.0465(14)
N1 0.105(2) 0.0538(14) 0.0785(16) 0.0045(14) 0.0197(14) 0.0229(12)
N2 0.0425(9) 0.0481(10) 0.0594(11) 0.0144(7) 0.0152(8) 0.0252(8)
N3 0.0548(12) 0.0734(13) 0.0946(16) 0.0302(10) 0.0347(11) 0.0450(12)
N4 0.0659(13) 0.0634(12) 0.0634(13) 0.0189(10) 0.0228(10) 0.0287(10)
C1 0.0399(10) 0.0464(11) 0.0474(11) 0.0093(8) 0.0072(8) 0.0201(9)
C2 0.0522(13) 0.0560(13) 0.0660(15) 0.0191(11) 0.0165(11) 0.0216(11)
C3 0.0719(16) 0.0476(13) 0.0645(15) 0.0184(11) 0.0129(12) 0.0172(11)
C4 0.0716(16) 0.0432(12) 0.0555(13) 0.0054(11) 0.0030(11) 0.0198(10)
C5 0.0482(13) 0.0643(15) 0.0652(15) 0.0042(11) 0.0118(11) 0.0302(12)
C6 0.0439(11) 0.0564(13) 0.0568(13) 0.0128(9) 0.0126(9) 0.0259(10)
C7 0.0599(14) 0.0600(14) 0.0781(17) 0.0291(12) 0.0271(12) 0.0353(12)
C8 0.0435(12) 0.0573(14) 0.0732(16) 0.0071(10) 0.0160(11) 0.0305(12)
C9 0.0606(15) 0.0721(18) 0.0853(19) 0.0240(13) 0.0364(14) 0.0395(15)
C10 0.115(3) 0.082(2) 0.072(2) 0.024(2) 0.0207(19) 0.0232(17)
C11 0.139(4) 0.115(4) 0.087(3) 0.009(3) -0.017(3) 0.027(3)
C12 0.123(4) 0.132(4) 0.093(3) 0.042(3) 0.003(3) 0.056(3)
C13 0.137(4) 0.106(3) 0.103(3) 0.059(3) 0.016(3) 0.050(3)
C14 0.098(2) 0.0671(18) 0.084(2) 0.0245(17) 0.0152(19) 0.0323(17)

loop_
_atom_site_label
_atom_site_fract_x
_atom_site_fract_y
_atom_site_fract_z
_atom_site_U_iso_or_equiv
_atom_site_thermal_displace_type
_atom_site_occupancy
_atom_site_type_symbol
O1 0.5400(5) 1.4151(3) 0.1259(3) 0.1288(13) Uani 1.000 O
O2 0.2147(6) 1.4509(2) 0.1255(3) 0.1162(13) Uani 1.000 O
N1 0.3450(5) 1.3771(3) 0.1301(2) 0.0835(10) Uani 1.000 N
N2 0.0507(3) 0.83331(18) 0.14889(16) 0.0483(6) Uani 1.000 N
N3 0.3842(3) 0.8900(2) 0.1135(2) 0.0666(8) Uani 1.000 N
N4 0.0840(4) 0.7633(2) 0.36832(18) 0.0620(7) Uani 1.000 N
C1 0.0927(3) 0.9724(2) 0.15094(18) 0.0453(6) Uani 1.000 C
C2 -0.0315(4) 1.0688(3) 0.1683(2) 0.0574(8) Uani 1.000 C
C3 0.0553(5) 1.2022(3) 0.1620(2) 0.0628(8) Uani 1.000 C
C4 0.2613(5) 1.2344(2) 0.1375(2) 0.0610(8) Uani 1.000 C
C5 0.3875(4) 1.1413(3) 0.1201(2) 0.0605(8) Uani 1.000 C
C6 0.3008(4) 1.0069(2) 0.1277(2) 0.0517(7) Uani 1.000 C
C7 0.2315(4) 0.7916(3) 0.1272(2) 0.0604(9) Uani 1.000 C
C8 -0.1420(4) 0.7480(3) 0.1717(2) 0.0578(8) Uani 1.000 C
C9 -0.1170(5) 0.7873(3) 0.2996(3) 0.0665(10) Uani 1.000 C
C10 0.1623(7) 0.8536(4) 0.4889(3) 0.0922(14) Uani 1.000 C
C11 0.3823(11) 0.8374(6) 0.5542(5) 0.129(2) Uani 1.000 C
C12 0.3623(10) 0.6850(5) 0.5494(4) 0.117(2) Uani 1.000 C
C13 0.2623(11) 0.5892(6) 0.4252(4) 0.1121(19) Uani 1.000 C
C14 0.0474(7) 0.6150(3) 0.3638(4) 0.0838(11) Uani 1.000 C
H2 -0.169(5) 1.041(3) 0.178(2) 0.076(8) Uiso 1.000 H
H3 -0.011(4) 1.295(2) 0.1742(18) 0.046(6) Uiso 1.000 H
H5 0.523(5) 1.160(3) 0.101(2) 0.071(8) Uiso 1.000 H
H7 0.236(4) 0.693(3) 0.124(2) 0.063(7) Uiso 1.000 H
H8A -0.284(5) 0.767(3) 0.133(2) 0.058(6) Uiso 1.000 H
H8B -0.140(4) 0.647(3) 0.138(2) 0.063(7) Uiso 1.000 H
H9A -0.254(5) 0.733(3) 0.308(3) 0.084(9) Uiso 1.000 H
H9B -0.107(4) 0.886(3) 0.323(2) 0.055(6) Uiso 1.000 H
H10A 0.043(6) 0.816(4) 0.532(3) 0.103(11) Uiso 1.000 H
H10B 0.196(7) 0.946(5) 0.480(4) 0.126(14) Uiso 1.000 H
H11A 0.448(8) 0.907(5) 0.631(4) 0.134(15) Uiso 1.000 H
H11B 0.477(9) 0.860(6) 0.510(5) 0.16(2) Uiso 1.000 H
H12A 0.497(7) 0.670(4) 0.587(4) 0.118(13) Uiso 1.000 H
H12B 0.259(8) 0.656(5) 0.586(4) 0.126(17) Uiso 1.000 H
H13A 0.352(8) 0.614(5) 0.386(4) 0.130(19) Uiso 1.000 H
H13B 0.224(7) 0.498(5) 0.425(3) 0.113(13) Uiso 1.000 H
H14A -0.003(6) 0.558(4) 0.286(3) 0.097(11) Uiso 1.000 H
H14B -0.067(8) 0.594(5) 0.405(4) 0.133(16) Uiso 1.000 H

loop_
_atom_type_symbol
_atom_type_description
_atom_type_scat_dispersion_real
_atom_type_scat_dispersion_imag
_atom_type_scat_source
O O 0.0106 0.0060 'International Tables Vol C Tables 4.2.6.8 and 6.1.1.4'
N N 0.0061 0.0033 'International Tables Vol C Tables 4.2.6.8 and 6.1.1.4'
H H 0.0000 0.0000 'International Tables Vol C Tables 4.2.6.8 and 6.1.1.4'
C C 0.0033 0.0016 'International Tables Vol C Tables 4.2.6.8 and 6.1.1.4'

loop_
_geom_angle_atom_site_label_1
_geom_angle_atom_site_label_2
_geom_angle_atom_site_label_3
_geom_angle
_geom_angle_publ_flag
O1 N1 O2 123.6(3) yes
O1 N1 C4 118.1(3) yes
O2 N1 C4 118.3(3) yes
C1 N2 C7 106.1(2) yes
C1 N2 C8 127.3(2) yes
C7 N2 C8 126.5(2) yes
C6 N3 C7 104.5(2) yes
C9 N4 C10 112.2(3) yes
C9 N4 C14 112.2(3) yes
C10 N4 C14 109.8(3) yes
N2 C1 C2 131.9(2) yes
N2 C1 C6 105.68(18) yes
C2 C1 C6 122.5(2) no
C1 C2 C3 117.9(3) no
C2 C3 C4 119.0(3) no
N1 C4 C3 117.0(3) yes
N1 C4 C5 118.7(3) yes
C3 C4 C5 124.3(2) no
C4 C5 C6 116.6(2) no
N3 C6 C1 109.59(19) yes
N3 C6 C5 130.7(2) yes
C1 C6 C5 119.7(2) no
N2 C7 N3 114.1(2) yes
N2 C8 C9 111.7(2) yes
N4 C9 C8 113.0(3) yes
N4 C10 C11 110.9(4) yes
C10 C11 C12 111.9(5) no
C11 C12 C13 110.2(4) no
C12 C13 C14 111.6(5) no
N4 C14 C13 111.6(4) yes
C1 C2 H2 120(2) no
C3 C2 H2 122(2) no
C2 C3 H3 130.4(13) no
C4 C3 H3 110.6(13) no
C4 C5 H5 125.4(19) no
C6 C5 H5 117.9(19) no
N2 C7 H7 119.0(16) no
N3 C7 H7 126.9(16) no
N2 C8 H8A 109.2(18) no
N2 C8 H8B 103.3(16) no
C9 C8 H8A 106.6(15) no
C9 C8 H8B 112.8(14) no
H8A C8 H8B 113(2) no
N4 C9 H9A 111(2) no
N4 C9 H9B 110.2(15) no
C8 C9 H9A 108(2) no
C8 C9 H9B 105.4(15) no
H9A C9 H9B 110(3) no
N4 C10 H10A 108.6(19) no
N4 C10 H10B 101(3) no
C11 C10 H10A 104(2) no
C11 C10 H10B 107(3) no
H10A C10 H10B 125(4) no
C10 C11 H11A 112(3) no
C10 C11 H11B 102(4) no
C12 C11 H11A 116(3) no
C12 C11 H11B 107(4) no
H11A C11 H11B 107(5) no
C11 C12 H12A 115(3) no
C11 C12 H12B 109(3) no
C13 C12 H12A 112(3) no
C13 C12 H12B 105(3) no
H12A C12 H12B 106(4) no
C12 C13 H13A 109(3) no
C12 C13 H13B 109(2) no
C14 C13 H13A 102(3) no
C14 C13 H13B 107(3) no
H13A C13 H13B 119(4) no
N4 C14 H14A 109(3) no
N4 C14 H14B 107(3) no
C13 C14 H14A 109(2) no
C13 C14 H14B 109(3) no
H14A C14 H14B 112(4) no

loop_
_geom_bond_atom_site_label_1
_geom_bond_atom_site_label_2
_geom_bond_distance
_geom_bond_publ_flag
O1 N1 1.227(5) yes
O2 N1 1.227(5) yes
N1 C4 1.461(4) yes
N2 C1 1.369(3) yes
N2 C7 1.364(3) yes
N2 C8 1.463(3) yes
N3 C6 1.388(3) yes
N3 C7 1.303(4) yes
N4 C9 1.454(4) yes
N4 C10 1.452(4) yes
N4 C14 1.455(4) yes
C1 C2 1.389(3) no
C1 C6 1.403(3) no
C2 C3 1.373(4) no
C3 C4 1.396(4) no
C4 C5 1.372(4) no
C5 C6 1.388(4) no
C8 C9 1.502(4) no
C10 C11 1.496(8) no
C11 C12 1.507(8) no
C12 C13 1.503(7) no
C13 C14 1.499(8) no
C2 H2 0.90(3) no
C3 H3 1.10(2) no
C5 H5 0.94(3) no
C7 H7 1.00(3) no
C8 H8A 0.99(3) no
C8 H8B 1.01(3) no
C9 H9A 0.96(3) no
C9 H9B 0.95(3) no
C10 H10A 1.08(4) no
C10 H10B 0.95(5) no
C11 H11A 0.97(5) no
C11 H11B 0.94(6) no
C12 H12A 0.93(5) no
C12 H12B 0.92(5) no
C13 H13A 0.87(5) no
C13 H13B 0.90(5) no
C14 H14A 0.93(4) no
C14 H14B 1.00(5) no

loop_
_geom_contact_atom_site_label_1
_geom_contact_atom_site_label_2
_geom_contact_distance
_geom_contact_site_symmetry_2
_geom_contact_publ_flag
O1 C8 3.363(4) 1_665 no
O1 H5 2.50(3) . no
O1 H8B 2.69(3) 1_665 no
O1 H14A 2.90(4) 1_665 no
O2 H3 2.19(2) . no
O2 H7 2.43(3) 1_565 no
O2 H14A 2.82(4) 1_565 no
N2 N3 2.239(3) . no
N2 N4 2.954(3) . no
N2 C4 3.447(3) 2_575 no
N3 N2 2.239(3) . no
N4 N2 2.954(3) . no
N4 C7 3.405(3) . no
N3 H5 2.82(3) 2_675 no
N3 H2 2.72(3) 1_655 no
N3 H8A 2.66(3) 1_655 no
C1 C4 3.563(3) 2_575 no
C2 C6 3.474(3) 2_575 no
C2 C5 3.573(3) 2_575 no
C3 C6 3.582(3) 2_575 no
C4 N2 3.447(3) 2_575 no
C4 C1 3.563(3) 2_575 no
C5 C2 3.573(3) 2_575 no
C6 C2 3.474(3) 2_575 no
C6 C3 3.582(3) 2_575 no
C7 N4 3.405(3) . no
C8 O1 3.363(4) 1_445 no
C1 H9B 2.95(3) . no
C2 H8A 3.00(3) . no
C2 H9B 3.03(3) . no
C6 H11A 2.85(5) 2_676 no
C8 H2 2.99(3) . no
C8 H14A 2.82(4) . no
C10 H13A 3.08(5) . no
C14 H8B 2.90(2) . no
C14 H11B 3.06(6) . no
H2 N3 2.72(3) 1_455 no
H2 C8 2.99(3) . no
H2 H8A 2.59(4) . no
H3 O2 2.19(2) . no
H5 O1 2.50(3) . no
H5 N3 2.82(3) 2_675 no
H7 O2 2.43(3) 1_545 no
H7 H8B 2.38(4) . no
H8A N3 2.66(3) 1_455 no
H8A C2 3.00(3) . no
H8A H2 2.59(4) . no
H8B O1 2.69(3) 1_445 no
H8B C14 2.90(2) . no
H8B H7 2.38(4) . no
H8B H14A 2.31(5) . no
H9A H14B 2.39(6) . no
H9B C1 2.95(3) . no
H9B C2 3.03(3) . no
H9B H10B 2.23(5) . no
H10A H12B 2.45(7) . no
H10A H14B 2.26(6) . no
H10B H9B 2.23(5) . no
H10B H11B 2.48(8) 2_676 no
H11A C6 2.85(5) 2_676 no
H11B C14 3.06(6) . no
H11B H13A 2.43(8) . no
H11B H10B 2.48(8) 2_676 no
H12B H10A 2.45(7) . no
H12B H14B 2.49(7) . no
H13A C10 3.08(5) . no
H13A H11B 2.43(8) . no
H14A O1 2.90(4) 1_445 no
H14A O2 2.82(4) 1_545 no
H14A C8 2.82(4) . no
H14A H8B 2.31(5) . no
H14B H9A 2.39(6) . no
H14B H10A 2.26(6) . no
H14B H12B 2.49(7) . no

loop_
_geom_hbond_atom_site_label_D
_geom_hbond_atom_site_label_H
_geom_hbond_atom_site_label_A
_geom_hbond_site_symmetry_A
_geom_hbond_distance_DH
_geom_hbond_distance_HA
_geom_hbond_distance_DA
_geom_hbond_angle_DHA
_geom_hbond_publ_flag
C3 H3 O2 . 1.10(2) 2.19(2) 2.692(4) 104.8(16) yes
C7 H7 O2 1_545 1.00(3) 2.43(3) 3.425(4) 174(2) yes

loop_
_geom_torsion_atom_site_label_1
_geom_torsion_atom_site_label_2
_geom_torsion_atom_site_label_3
_geom_torsion_atom_site_label_4
_geom_torsion
_geom_torsion_publ_flag
O1 N1 C4 C5 -10.6(4) no
O2 N1 C4 C5 167.6(3) no
O1 N1 C4 C3 169.5(3) no
O2 N1 C4 C3 -12.3(4) no
C7 N2 C1 C6 1.0(2) no
C7 N2 C8 C9 100.9(3) no
C8 N2 C1 C6 177.9(2) no
C1 N2 C8 C9 -75.4(3) no
C1 N2 C7 N3 -0.9(3) no
C8 N2 C7 N3 -177.8(2) no
C8 N2 C1 C2 -3.6(4) no
C7 N2 C1 C2 179.5(2) no
C7 N3 C6 C5 -178.3(3) no
C6 N3 C7 N2 0.4(3) no
C7 N3 C6 C1 0.3(3) no
C14 N4 C10 C11 60.3(5) no
C9 N4 C14 C13 174.4(3) no
C14 N4 C9 C8 -80.8(3) no
C9 N4 C10 C11 -174.2(4) no
C10 N4 C14 C13 -60.1(5) no
C10 N4 C9 C8 155.0(3) no
C2 C1 C6 C5 -0.8(3) no
N2 C1 C2 C3 -178.3(2) no
C2 C1 C6 N3 -179.5(2) no
N2 C1 C6 C5 178.0(2) no
C6 C1 C2 C3 0.1(3) no
N2 C1 C6 N3 -0.8(3) no
C1 C2 C3 C4 0.6(3) no
C2 C3 C4 C5 -0.8(4) no
C2 C3 C4 N1 179.2(2) no
C3 C4 C5 C6 0.1(4) no
N1 C4 C5 C6 -179.8(2) no
C4 C5 C6 C1 0.7(3) no
C4 C5 C6 N3 179.2(2) no
N2 C8 C9 N4 -61.5(3) no
N4 C10 C11 C12 -57.0(5) no
C10 C11 C12 C13 51.5(7) no
C11 C12 C13 C14 -50.8(7) no
C12 C13 C14 N4 55.9(6) no

loop_
_cod_related_entry_id
_cod_related_entry_database
_cod_related_entry_code
1 ChemSpider 21126370
